data_7016336
loop_
_publ_author_name
'Xue, Fei'
'Zhao, Jin'
'Hor, T. S. Andy'

_publ_section_title
;
 Iron(ii) complexes with functionalized amine-pyrazolyl tripodal
 ligands in the cross-coupling of aryl Grignard with alkyl halides.
;
_journal_issue 35
_journal_name_full 'Dalton transactions (Cambridge, England : 2003)'
_journal_page_first 8935
_journal_page_last 8940
_journal_paper_doi 10.1039/c1dt10258c
_journal_volume 40
_journal_year 2011
_chemical_formula_sum 'C18 H24 Cl2 Fe N6'
_chemical_formula_weight 451.18
_chemical_name_systematic
;
?
;
_space_group_IT_number 36
_symmetry_cell_setting orthorhombic
_symmetry_space_group_name_Hall 'C 2c -2'
_symmetry_space_group_name_H-M 'C m c 21'
_atom_sites_solution_hydrogens geom
_atom_sites_solution_primary direct
_atom_sites_solution_secondary difmap
_audit_creation_method SHELXL-97
_cell_angle_alpha 90.00
_cell_angle_beta 90.00
_cell_angle_gamma 90.00
_cell_formula_units_Z 4
_cell_length_a 15.0352(12)
_cell_length_b 9.0589(7)
_cell_length_c 15.3470(13)
_cell_measurement_reflns_used 1491
_cell_measurement_temperature 223(2)
_cell_measurement_theta_max 22.48
_cell_measurement_theta_min 2.62
_cell_volume 2090.3(3)
_computing_cell_refinement 'Bruker SMART'
_computing_data_collection 'Bruker SMART'
_computing_data_reduction 'Bruker SAINT'
_computing_molecular_graphics 'Bruker SHELXTL'
_computing_publication_material 'Bruker SHELXTL'
_computing_structure_refinement 'SHELXL-97 (Sheldrick, 1997)'
_computing_structure_solution 'SHELXS-97 (Sheldrick, 1990)'
_diffrn_ambient_temperature 223(2)
_diffrn_measured_fraction_theta_full 0.999
_diffrn_measured_fraction_theta_max 0.999
_diffrn_measurement_device_type 'CCD area detector'
_diffrn_measurement_method 'phi and omega scans'
_diffrn_radiation_monochromator graphite
_diffrn_radiation_source 'fine-focus sealed tube'
_diffrn_radiation_type MoK\a
_diffrn_radiation_wavelength 0.71073
_diffrn_reflns_av_R_equivalents 0.0462
_diffrn_reflns_av_sigmaI/netI 0.0553
_diffrn_reflns_limit_h_max 19
_diffrn_reflns_limit_h_min -18
_diffrn_reflns_limit_k_max 9
_diffrn_reflns_limit_k_min -11
_diffrn_reflns_limit_l_max 19
_diffrn_reflns_limit_l_min -19
_diffrn_reflns_number 7134
_diffrn_reflns_theta_full 27.47
_diffrn_reflns_theta_max 27.47
_diffrn_reflns_theta_min 2.62
_exptl_absorpt_coefficient_mu 0.992
_exptl_absorpt_correction_T_max 0.9248
_exptl_absorpt_correction_T_min 0.8574
_exptl_absorpt_correction_type multi-scan
_exptl_absorpt_process_details 'Sadabs, (Sheldrick 2001)'
_exptl_crystal_colour Yellow
_exptl_crystal_density_diffrn 1.434
_exptl_crystal_density_meas ?
_exptl_crystal_density_method 'not measured'
_exptl_crystal_description Block
_exptl_crystal_F_000 936
_exptl_crystal_size_max 0.16
_exptl_crystal_size_mid 0.10
_exptl_crystal_size_min 0.08
_refine_diff_density_max 0.564
_refine_diff_density_min -0.324
_refine_diff_density_rms 0.081
_refine_ls_abs_structure_details 'Flack H D (1983), Acta Cryst. A39, 876-881'
_refine_ls_abs_structure_Flack 0.01(3)
_refine_ls_extinction_method none
_refine_ls_goodness_of_fit_ref 1.137
_refine_ls_hydrogen_treatment constr
_refine_ls_matrix_type full
_refine_ls_number_parameters 141
_refine_ls_number_reflns 2368
_refine_ls_number_restraints 1
_refine_ls_restrained_S_all 1.137
_refine_ls_R_factor_all 0.0581
_refine_ls_R_factor_gt 0.0531
_refine_ls_shift/su_max 0.000
_refine_ls_shift/su_mean 0.000
_refine_ls_structure_factor_coef Fsqd
_refine_ls_weighting_details 'calc w=1/[\s^2^(Fo^2^)+(0.0526P)^2^+0.0000P] where P=(Fo^2^+2Fc^2^)/3'
_refine_ls_weighting_scheme calc
_refine_ls_wR_factor_gt 0.1102
_refine_ls_wR_factor_ref 0.1125
_reflns_number_gt 2200
_reflns_number_total 2368
_reflns_threshold_expression >2sigma(I)
_cod_data_source_file c1dt10258c.txt
_cod_data_source_block a006a
_cod_depositor_comments
;
The following automatic conversions were performed:

'_symmetry_cell_setting' value 'Orthorhombic' changed to
'orthorhombic' according to
/home/saulius/struct/CIF-dictionaries/cif_core.dic dictionary named
'cif_core.dic' version 2.4.1 from
2010-06-29.

'_exptl_absorpt_correction_type' value 'Multi-scan'
changed to 'multi-scan' according to
/home/saulius/struct/CIF-dictionaries/cif_core.dic dictionary named
'cif_core.dic' version 2.4.1 from 2010-06-29.

Automatic conversion script
Id: cif_fix_values 1715 2011-07-08 13:25:40Z adriana 

The following automatic conversions were performed:

'_exptl_crystal_density_meas' value 'not measured' was changed to '?'
- the value is perceived as not measured.

Automatic conversion script
Id: cif_fix_values 3008 2015-01-20 13:52:24Z robertas 
;
_cod_original_sg_symbol_H-M Cmc2(1)
_cod_database_code 7016336

loop_
_symmetry_equiv_pos_as_xyz
'x, y, z'
'-x, -y, z+1/2'
'x, -y, z+1/2'
'-x, y, z'
'x+1/2, y+1/2, z'
'-x+1/2, -y+1/2, z+1/2'
'x+1/2, -y+1/2, z+1/2'
'-x+1/2, y+1/2, z'

loop_
_atom_site_label
_atom_site_type_symbol
_atom_site_fract_x
_atom_site_fract_y
_atom_site_fract_z
_atom_site_U_iso_or_equiv
_atom_site_adp_type
_atom_site_occupancy
_atom_site_symmetry_multiplicity
_atom_site_calc_flag
_atom_site_refinement_flags
Fe1 Fe 1.0000 0.98434(7) 0.48326(5) 0.0269(2) Uani 1 2 d S
Cl1 Cl 1.0000 1.12587(16) 0.61168(10) 0.0474(4) Uani 1 2 d S
Cl2 Cl 1.0000 1.18580(15) 0.37980(9) 0.0310(3) Uani 1 2 d S
N1 N 0.8580(2) 0.9340(4) 0.4575(2) 0.0337(8) Uani 1 1 d .
N2 N 0.8465(2) 0.8524(4) 0.3836(2) 0.0348(7) Uani 1 1 d .
N3 N 1.0000 0.8070(5) 0.3726(4) 0.0338(11) Uani 1 2 d S
N4 N 1.0000 0.7691(5) 0.5509(3) 0.0331(11) Uani 1 2 d S
C1 C 0.7781(3) 0.9345(4) 0.4958(3) 0.0410(10) Uani 1 1 d .
C2 C 0.7168(3) 0.8530(5) 0.4469(3) 0.0462(11) Uani 1 1 d .
H2 H 0.6567 0.8362 0.4604 0.055 Uiso 1 1 calc R
C3 C 0.7619(3) 0.8026(5) 0.3752(3) 0.0392(10) Uani 1 1 d .
C4 C 0.7653(4) 1.0113(6) 0.5815(4) 0.0587(14) Uani 1 1 d .
H4A H 0.8228 1.0390 0.6051 0.088 Uiso 1 1 calc R
H4B H 0.7354 0.9455 0.6218 0.088 Uiso 1 1 calc R
H4C H 0.7295 1.0992 0.5729 0.088 Uiso 1 1 calc R
C5 C 0.7322(3) 0.7108(6) 0.2992(4) 0.0525(14) Uani 1 1 d .
H5A H 0.7460 0.7621 0.2454 0.079 Uiso 1 1 calc R
H5B H 0.6686 0.6945 0.3028 0.079 Uiso 1 1 calc R
H5C H 0.7629 0.6166 0.3002 0.079 Uiso 1 1 calc R
C6 C 0.9191(2) 0.8436(5) 0.3217(2) 0.0336(9) Uani 1 1 d .
H6A H 0.9266 0.9381 0.2916 0.040 Uiso 1 1 calc R
H6B H 0.9072 0.7668 0.2783 0.040 Uiso 1 1 calc R
C7 C 1.0000 0.6550(7) 0.4066(4) 0.0431(15) Uani 1 2 d S
H7A H 1.0526 0.6037 0.3841 0.052 Uiso 0.50 1 calc PR
H7B H 0.9474 0.6037 0.3841 0.052 Uiso 0.50 1 calc PR
C8 C 1.0000 0.6432(6) 0.5050(4) 0.0280(12) Uani 1 2 d S
C9 C 1.0000 0.5065(6) 0.5425(4) 0.0399(14) Uani 1 2 d S
H9 H 1.0000 0.4210 0.5078 0.048 Uiso 1 2 calc SR
C10 C 1.0000 0.4958(8) 0.6322(5) 0.0536(18) Uani 1 2 d S
H10 H 1.0000 0.4031 0.6598 0.064 Uiso 1 2 calc SR
C11 C 1.0000 0.6259(7) 0.6811(4) 0.0520(18) Uani 1 2 d S
H11 H 1.0000 0.6227 0.7423 0.062 Uiso 1 2 calc SR
C12 C 1.0000 0.7590(8) 0.6376(4) 0.0413(15) Uani 1 2 d S
H12 H 1.0000 0.8466 0.6704 0.050 Uiso 1 2 calc SR

loop_
_atom_site_aniso_label
_atom_site_aniso_U_11
_atom_site_aniso_U_22
_atom_site_aniso_U_33
_atom_site_aniso_U_23
_atom_site_aniso_U_13
_atom_site_aniso_U_12
Fe1 0.0384(4) 0.0200(4) 0.0223(4) -0.0021(4) 0.000 0.000
Cl1 0.0932(13) 0.0242(7) 0.0248(7) -0.0041(6) 0.000 0.000
Cl2 0.0321(6) 0.0334(7) 0.0274(7) 0.0054(6) 0.000 0.000
N1 0.0374(16) 0.0371(18) 0.0266(17) -0.0047(13) 0.0079(13) -0.0048(14)
N2 0.0335(16) 0.0396(19) 0.0312(16) -0.0054(15) 0.0079(16) -0.0109(14)
N3 0.042(2) 0.031(3) 0.028(3) -0.002(2) 0.000 0.000
N4 0.046(3) 0.025(2) 0.028(3) -0.002(2) 0.000 0.000
C1 0.049(2) 0.039(2) 0.036(2) 0.002(2) 0.017(2) 0.0015(17)
C2 0.036(2) 0.049(3) 0.053(3) 0.000(2) 0.0157(19) -0.0099(19)
C3 0.0339(19) 0.040(2) 0.044(3) -0.0028(19) 0.012(2) -0.0077(18)
C4 0.070(3) 0.066(3) 0.040(3) -0.010(2) 0.022(3) -0.004(3)
C5 0.038(2) 0.067(4) 0.053(3) -0.015(2) 0.004(2) -0.021(2)
C6 0.0248(18) 0.053(3) 0.0225(19) -0.0097(18) -0.0011(15) -0.0051(17)
C7 0.061(4) 0.036(4) 0.033(4) -0.009(3) 0.000 0.000
C8 0.033(2) 0.026(3) 0.025(3) -0.004(2) 0.000 0.000
C9 0.056(4) 0.027(3) 0.037(3) -0.010(3) 0.000 0.000
C10 0.091(5) 0.024(3) 0.046(4) 0.006(3) 0.000 0.000
C11 0.103(5) 0.027(4) 0.026(3) 0.003(3) 0.000 0.000
C12 0.060(4) 0.033(3) 0.031(3) -0.008(3) 0.000 0.000

loop_
_atom_type_symbol
_atom_type_description
_atom_type_scat_dispersion_real
_atom_type_scat_dispersion_imag
_atom_type_scat_source
C C 0.0033 0.0016 'International Tables Vol C Tables 4.2.6.8 and 6.1.1.4'
H H 0.0000 0.0000 'International Tables Vol C Tables 4.2.6.8 and 6.1.1.4'
N N 0.0061 0.0033 'International Tables Vol C Tables 4.2.6.8 and 6.1.1.4'
Cl Cl 0.1484 0.1585 'International Tables Vol C Tables 4.2.6.8 and 6.1.1.4'
Fe Fe 0.3463 0.8444 'International Tables Vol C Tables 4.2.6.8 and 6.1.1.4'

loop_
_geom_angle_atom_site_label_1
_geom_angle_atom_site_label_2
_geom_angle_atom_site_label_3
_geom_angle
_geom_angle_site_symmetry_1
_geom_angle_site_symmetry_3
N4 Fe1 N1 84.39(9) . .
N4 Fe1 N1 84.39(9) . 4_755
N1 Fe1 N1 148.43(16) . 4_755
N4 Fe1 N3 74.6(2) . .
N1 Fe1 N3 74.29(8) . .
N1 Fe1 N3 74.29(8) 4_755 .
N4 Fe1 Cl1 95.03(14) . .
N1 Fe1 Cl1 105.16(8) . .
N1 Fe1 Cl1 105.16(8) 4_755 .
N3 Fe1 Cl1 169.65(14) . .
N4 Fe1 Cl2 166.99(13) . .
N1 Fe1 Cl2 92.18(9) . .
N1 Fe1 Cl2 92.18(9) 4_755 .
N3 Fe1 Cl2 92.38(14) . .
Cl1 Fe1 Cl2 97.98(6) . .
C1 N1 N2 104.7(3) . .
C1 N1 Fe1 141.7(3) . .
N2 N1 Fe1 112.4(2) . .
C3 N2 N1 112.2(3) . .
C3 N2 C6 128.7(4) . .
N1 N2 C6 118.6(3) . .
C7 N3 C6 113.3(3) . .
C7 N3 C6 113.3(3) . 4_755
C6 N3 C6 110.3(5) . 4_755
C7 N3 Fe1 112.6(4) . .
C6 N3 Fe1 103.2(3) . .
C6 N3 Fe1 103.2(3) 4_755 .
C12 N4 C8 117.7(5) . .
C12 N4 Fe1 121.9(4) . .
C8 N4 Fe1 120.3(4) . .
N1 C1 C2 110.8(4) . .
N1 C1 C4 120.1(4) . .
C2 C1 C4 129.1(4) . .
C3 C2 C1 106.2(4) . .
N2 C3 C2 106.1(4) . .
N2 C3 C5 122.5(4) . .
C2 C3 C5 131.4(4) . .
N2 C6 N3 106.6(3) . .
N3 C7 C8 114.8(5) . .
N4 C8 C9 123.4(5) . .
N4 C8 C7 117.6(5) . .
C9 C8 C7 119.0(5) . .
C8 C9 C10 119.0(6) . .
C9 C10 C11 118.4(6) . .
C12 C11 C10 118.6(6) . .
N4 C12 C11 122.9(6) . .

loop_
_geom_bond_atom_site_label_1
_geom_bond_atom_site_label_2
_geom_bond_distance
_geom_bond_site_symmetry_2
Fe1 N4 2.209(5) .
Fe1 N1 2.219(3) .
Fe1 N1 2.219(3) 4_755
Fe1 N3 2.338(5) .
Fe1 Cl1 2.3512(16) .
Fe1 Cl2 2.4190(15) .
N1 C1 1.336(5) .
N1 N2 1.364(5) .
N2 C3 1.355(5) .
N2 C6 1.449(5) .
N3 C7 1.473(8) .
N3 C6 1.483(5) .
N3 C6 1.483(5) 4_755
N4 C12 1.334(7) .
N4 C8 1.340(7) .
C1 C2 1.399(6) .
C1 C4 1.501(7) .
C2 C3 1.370(6) .
C3 C5 1.501(6) .
C7 C8 1.514(8) .
C8 C9 1.366(9) .
C9 C10 1.380(10) .
C10 C11 1.396(10) .
C11 C12 1.379(9) .
